data_2101609
loop_
_publ_author_name
'Suresh, S.'
'Vijayan, M.'

_publ_section_title
;
 X-ray studies on crystalline complexes involving amino acids and
 peptides. XXX. Structural invariance and optical resolution through
 interactions with an achiral molecule in the histidine complexes of
 glycolic acid
;
_journal_issue 5
_journal_name_full 'Acta Crystallographica Section B'
_journal_page_first 876
_journal_page_last 881
_journal_paper_doi 10.1107/S0108768196005368
_journal_volume 52
_journal_year 1996
_chemical_formula_moiety 'C6 H10 N3 O2 1+, C2 H3 O3 1-'
_chemical_formula_sum 'C8 H13 N3 O5'
_chemical_formula_weight 231.21
_space_group_IT_number 19
_symmetry_cell_setting orthorhombic
_symmetry_space_group_name_Hall 'P 2ac 2ab'
_symmetry_space_group_name_H-M 'P 21 21 21'
_atom_type_scat_source IntTabC
_cell_angle_alpha 90.0
_cell_angle_beta 90.0
_cell_angle_gamma 90.0
_cell_formula_units_Z 4
_cell_length_a 5.0840(10)
_cell_length_b 11.0120(10)
_cell_length_c 17.899(3)
_cell_measurement_temperature 295
_cell_volume 1002.1(3)
_diffrn_measurement_device CAD-4
_diffrn_measurement_method \w/2\q
_diffrn_radiation_type MoK\a
_diffrn_radiation_wavelength 0.71069
_diffrn_reflns_limit_h_max 6
_diffrn_reflns_limit_h_min 0
_diffrn_reflns_limit_k_max 14
_diffrn_reflns_limit_k_min 0
_diffrn_reflns_limit_l_max 23
_diffrn_reflns_limit_l_min 0
_diffrn_reflns_number 1432
_diffrn_reflns_theta_max 28
_diffrn_standards_decay_% 3.1
_diffrn_standards_interval_time 60
_diffrn_standards_number 3
_exptl_absorpt_coefficient_mu 0.128
_exptl_absorpt_correction_type none
_exptl_crystal_colour colourless
_exptl_crystal_density_diffrn 1.532
_exptl_crystal_density_meas 1.54(2)
_exptl_crystal_density_method 'flotation in benzene and carbon tetrachloride'
_exptl_crystal_description needle
_exptl_crystal_size_max 0.58
_exptl_crystal_size_mid 0.25
_exptl_crystal_size_min 0.13
_refine_diff_density_max 0.198
_refine_diff_density_min -0.194
_refine_ls_extinction_method none
_refine_ls_goodness_of_fit_obs 1.078
_refine_ls_hydrogen_treatment refall
_refine_ls_number_parameters 197
_refine_ls_number_reflns 1432
_refine_ls_R_factor_obs 0.0313
_refine_ls_shift/esd_max 0.060
_refine_ls_structure_factor_coef Fsqd
_refine_ls_weighting_scheme
;w = 1/[\s^2^(F~o~^2^) + (0.0561P)^2^ + 0.1344P] where
P = (F~o~^2^ + 2F~c~^2^)/3
;
_refine_ls_wR_factor_obs 0.0851
_reflns_number_observed 1358
_reflns_number_total 1432
_reflns_observed_criterion F>4\s(F)
_cod_data_source_file li0226.cif
_cod_data_source_block li0226b
_cod_depositor_comments
;
 Adding the _atom_site_type_symbol data item.

 Antanas Vaitkus,
 2017-01-18
;
_cod_original_cell_volume 1002.2(3)
_cod_database_code 2101609

loop_
_symmetry_equiv_pos_as_xyz
x,y,z
1/2-x,-y,1/2+z
-x,1/2+y,1/2-z
1/2+x,1/2-y,-z

loop_
_atom_site_label
_atom_site_type_symbol
_atom_site_fract_x
_atom_site_fract_y
_atom_site_fract_z
_atom_site_U_iso_or_equiv
N1 N .0045(3) .30580(10) .42210(10) .0250(10)
O1 O .3135(3) .1663(2) .33210(10) .0470(10)
O2 O .2438(3) .28990(10) .23570(10) .0340(10)
C1 C .1954(3) .2490(2) .29940(10) .0240(10)
C2 C -.0454(3) .30200(10) .33970(10) .0210(10)
C3 C -.1381(3) .4257(2) .31150(10) .0230(10)
C4 C .0463(3) .52820(10) .32570(10) .0210(10)
N5 N .0200(3) .60580(10) .38650(10) .0250(10)
C6 C .2068(4) .69000(10) .38260(10) .0280(10)
N7 N .3531(3) .67000(10) .32250(10) .0270(10)
C8 C .2557(3) .5694(2) .28640(10) .0240(10)
O11 O .5386(3) .41030(10) .47330(10) .0370(10)
O12 O .6590(3) .60150(10) .49740(10) .0370(10)
O13 O .1503(3) .41330(10) .56400(10) .0440(10)
C11 C .5176(4) .51000(10) .50750(10) .0250(10)
C12 C .2987(4) .5205(2) .56520(10) .0310(10)
H1N1 H .175(6) .342(3) .4317(15) .056(8)
H2N1 H -.113(5) .349(2) .4486(12) .036(6)
H3N1 H .008(5) .228(2) .4415(13) .044(6)
HC2 H -.178(5) .2464(19) .3338(11) .029(5)
H1C3 H -.159(5) .4123(19) .2580(11) .030(5)
H2C3 H -.300(6) .443(2) .3344(12) .041(6)
HN5 H -.117(6) .606(2) .4248(13) .050(7)
HC6 H .220(5) .752(2) .4188(12) .040(6)
HN7 H .503(6) .715(3) .3048(16) .059(8)
HC8 H .330(5) .540(2) .2411(11) .032(6)
H1C12 H .379(6) .535(2) .6120(13) .046(6)
H2C12 H .189(6) .595(2) .5539(12) .041(6)
HO13 H .043(7) .414(3) .6012(7) .065(9)
